data_7118219
loop_
_publ_author_name
'Wang, Zhan-Yong'
'Ding, Ya-Li'
'Wang, Gang'
'Cheng, Ying'

_publ_section_title
;
 Chiral N-heterocyclic carbene/Lewis acid cooperative catalysis of the
 reaction of 2-aroylvinylcinnamaldehydes: a switch of the reaction pathway
 by Lewis acid activation.
;
_journal_issue 4
_journal_name_full 'Chemical communications (Cambridge, England)'
_journal_page_first 788
_journal_page_last 791
_journal_paper_doi 10.1039/c5cc08866f
_journal_volume 52
_journal_year 2015
_chemical_absolute_configuration ad
_chemical_formula_moiety 'C36 H28 O4'
_chemical_formula_sum 'C36 H28 O4'
_chemical_formula_weight 524.58
_space_group_crystal_system orthorhombic
_space_group_IT_number 19
_space_group_name_Hall 'P 2ac 2ab'
_space_group_name_H-M_alt 'P 21 21 21'
_symmetry_space_group_name_Hall 'P 2ac 2ab'
_symmetry_space_group_name_H-M 'P 21 21 21'
_atom_sites_solution_hydrogens geom
_atom_sites_solution_primary direct
_atom_sites_solution_secondary difmap
_audit_creation_method SHELXL-2014/7
_audit_update_record
;
2015-09-18 deposited with the CCDC.
2015-11-06 downloaded from the CCDC.
;
_cell_angle_alpha 90
_cell_angle_beta 90
_cell_angle_gamma 90
_cell_formula_units_Z 4
_cell_length_a 9.2630(12)
_cell_length_b 12.8186(16)
_cell_length_c 22.369(3)
_cell_measurement_reflns_used 1794
_cell_measurement_temperature 173(2)
_cell_measurement_theta_max 78.00
_cell_measurement_theta_min 30.10
_cell_volume 2656.1(6)
_computing_cell_refinement 'CrystalClear-SM Expert 2.1 b42'
_computing_data_collection 'CrystalClear-SM Expert 2.1 b42 (Rigaku, 2015)'
_computing_data_reduction 'CrystalClear-SM Expert 2.1 b42'
_computing_molecular_graphics 'CrystalStructure 4.1'
_computing_publication_material 'CrystalStructure 4.1 (Rigaku, 2014)'
_computing_structure_refinement 'SHELXL-2014/7 (Sheldrick, 2014)'
_computing_structure_solution 'SHELXS2013 (Sheldrick, 2008)'
_diffrn_ambient_temperature 173(2)
_diffrn_detector_area_resol_mean 5.814
_diffrn_measured_fraction_theta_full 0.990
_diffrn_measured_fraction_theta_max 0.974
_diffrn_measurement_device_type 'Rigaku XtaLAB P200'
_diffrn_measurement_method \w
_diffrn_radiation_type CuK\a
_diffrn_radiation_wavelength 1.54187
_diffrn_reflns_av_R_equivalents 0.0195
_diffrn_reflns_av_unetI/netI 0.0153
_diffrn_reflns_laue_measured_fraction_full 0.990
_diffrn_reflns_laue_measured_fraction_max 0.974
_diffrn_reflns_limit_h_max 8
_diffrn_reflns_limit_h_min -10
_diffrn_reflns_limit_k_max 15
_diffrn_reflns_limit_k_min -16
_diffrn_reflns_limit_l_max 22
_diffrn_reflns_limit_l_min -28
_diffrn_reflns_number 22581
_diffrn_reflns_point_group_measured_fraction_full 0.992
_diffrn_reflns_point_group_measured_fraction_max 0.970
_diffrn_reflns_theta_full 67.687
_diffrn_reflns_theta_max 77.852
_diffrn_reflns_theta_min 6.204
_exptl_absorpt_coefficient_mu 0.673
_exptl_absorpt_correction_T_max 0.910
_exptl_absorpt_correction_T_min 0.784
_exptl_absorpt_correction_type multi-scan
_exptl_absorpt_process_details 'REQAB (Rigaku, 1998)'
_exptl_crystal_colour colorless
_exptl_crystal_density_diffrn 1.312
_exptl_crystal_density_method 'not measured'
_exptl_crystal_description prism
_exptl_crystal_F_000 1104
_exptl_crystal_size_max 0.360
_exptl_crystal_size_mid 0.160
_exptl_crystal_size_min 0.140
_refine_diff_density_max 0.163
_refine_diff_density_min -0.131
_refine_diff_density_rms 0.027
_refine_ls_abs_structure_details
; 
 Flack x determined using 2301 quotients [(I+)-(I-)]/[(I+)+(I-)] 
 (Parsons, Flack and Wagner, Acta Cryst. B69 (2013) 249-259). 
;
_refine_ls_abs_structure_Flack 0.04(3)
_refine_ls_extinction_coef 0.0023(2)
_refine_ls_extinction_expression Fc^*^=kFc[1+0.001xFc^2^\l^3^/sin(2\q)]^-1/4^
_refine_ls_extinction_method 'SHELXL-2014/7 (Sheldrick 2014'
_refine_ls_goodness_of_fit_ref 1.045
_refine_ls_hydrogen_treatment constr
_refine_ls_matrix_type full
_refine_ls_number_parameters 362
_refine_ls_number_reflns 5505
_refine_ls_number_restraints 0
_refine_ls_restrained_S_all 1.045
_refine_ls_R_factor_all 0.0275
_refine_ls_R_factor_gt 0.0269
_refine_ls_shift/su_max 0.000
_refine_ls_shift/su_mean 0.000
_refine_ls_structure_factor_coef Fsqd
_refine_ls_weighting_details 'w=1/[\s^2^(Fo^2^)+(0.0361P)^2^+0.3595P] where P=(Fo^2^+2Fc^2^)/3'
_refine_ls_weighting_scheme calc
_refine_ls_wR_factor_gt 0.0703
_refine_ls_wR_factor_ref 0.0707
_reflns_Friedel_coverage 0.761
_reflns_friedel_fraction_full 0.996
_reflns_friedel_fraction_max 0.965
_reflns_number_gt 5386
_reflns_number_total 5505
_reflns_threshold_expression 'I > 2\s(I)'
_cod_data_source_file c5cc08866f2.cif
_cod_data_source_block shelxl
_cod_database_code 7118219
_shelx_shelxl_version_number 2014/7
_shelx_space_group_comment
; 
The symmetry employed for this shelxl refinement is uniquely defined 
by the following loop, which should always be used as a source of 
symmetry information in preference to the above space-group names. 
They are only intended as comments. 
;
_shelx_estimated_absorpt_t_min 0.794
_shelx_estimated_absorpt_t_max 0.912

loop_
_space_group_symop_operation_xyz
'x, y, z'
'x+1/2, -y+1/2, -z'
'-x, y+1/2, -z+1/2'
'-x+1/2, -y, z+1/2'

loop_
_atom_site_label
_atom_site_type_symbol
_atom_site_fract_x
_atom_site_fract_y
_atom_site_fract_z
_atom_site_U_iso_or_equiv
_atom_site_adp_type
_atom_site_occupancy
_atom_site_site_symmetry_order
_atom_site_calc_flag
_atom_site_refinement_flags_posn
_atom_site_refinement_flags_adp
O1 O 0.47065(13) 0.49561(9) 0.44656(5) 0.0369(3) Uani 1 1 d . .
O2 O 0.35609(13) 0.39928(11) 0.37892(5) 0.0459(3) Uani 1 1 d . .
O3 O -0.12859(14) 0.68337(11) 0.48065(6) 0.0521(3) Uani 1 1 d . .
O4 O 0.34384(14) 0.12513(11) 0.39337(5) 0.0458(3) Uani 1 1 d . .
C1 C 0.43820(17) 0.40306(13) 0.42053(6) 0.0325(3) Uani 1 1 d . .
C2 C 0.51449(16) 0.31392(11) 0.45188(6) 0.0290(3) Uani 1 1 d . .
H2 H 0.4451 0.2737 0.4772 0.035 Uiso 1 1 calc R U
C3 C 0.60053(16) 0.23906(11) 0.41021(6) 0.0293(3) Uani 1 1 d . .
H3 H 0.6094 0.1706 0.4314 0.035 Uiso 1 1 calc R U
C4 C 0.74981(16) 0.28885(11) 0.40926(6) 0.0290(3) Uani 1 1 d . .
C5 C 0.76428(16) 0.36167(11) 0.45508(6) 0.0275(3) Uani 1 1 d . .
C6 C 0.89396(17) 0.41478(12) 0.46369(7) 0.0322(3) Uani 1 1 d . .
H6 H 0.9036 0.4639 0.4952 0.039 Uiso 1 1 calc R U
C7 C 1.00879(18) 0.39487(13) 0.42553(8) 0.0369(3) Uani 1 1 d . .
H7 H 1.0974 0.4311 0.4307 0.044 Uiso 1 1 calc R U
C8 C 0.99480(18) 0.32209(13) 0.37978(8) 0.0381(4) Uani 1 1 d . .
H8 H 1.0742 0.3087 0.3540 0.046 Uiso 1 1 calc R U
C9 C 0.86574(18) 0.26873(12) 0.37146(7) 0.0351(3) Uani 1 1 d . .
H9 H 0.8568 0.2189 0.3402 0.042 Uiso 1 1 calc R U
C10 C 0.62662(16) 0.37021(11) 0.49127(6) 0.0284(3) Uani 1 1 d . .
H10 H 0.6367 0.3359 0.5312 0.034 Uiso 1 1 calc R U
C11 C 0.56703(18) 0.48275(12) 0.49716(6) 0.0323(3) Uani 1 1 d . .
H11 H 0.6487 0.5334 0.4935 0.039 Uiso 1 1 calc R U
C12 C 0.48883(19) 0.50234(13) 0.55500(7) 0.0357(3) Uani 1 1 d . .
H12 H 0.5470 0.5136 0.5894 0.043 Uiso 1 1 calc R U
C13 C 0.34732(18) 0.50551(12) 0.56298(7) 0.0327(3) Uani 1 1 d . .
H13 H 0.2882 0.4954 0.5288 0.039 Uiso 1 1 calc R U
C14 C 0.27362(18) 0.52340(11) 0.62075(7) 0.0328(3) Uani 1 1 d . .
C15 C 0.13227(18) 0.56437(11) 0.62454(7) 0.0332(3) Uani 1 1 d . .
C16 C 0.0655(2) 0.57108(13) 0.68073(7) 0.0400(4) Uani 1 1 d . .
H16 H -0.0312 0.5953 0.6831 0.048 Uiso 1 1 calc R U
C17 C 0.1362(2) 0.54349(14) 0.73257(8) 0.0459(4) Uani 1 1 d . .
H17 H 0.0892 0.5497 0.7701 0.055 Uiso 1 1 calc R U
C18 C 0.2766(2) 0.50655(15) 0.72935(7) 0.0445(4) Uani 1 1 d . .
H18 H 0.3271 0.4889 0.7649 0.053 Uiso 1 1 calc R U
C19 C 0.3431(2) 0.49542(13) 0.67423(7) 0.0390(4) Uani 1 1 d . .
H19 H 0.4383 0.4681 0.6726 0.047 Uiso 1 1 calc R U
C20 C 0.04829(18) 0.60238(12) 0.57314(7) 0.0346(3) Uani 1 1 d . .
H20 H -0.0530 0.5911 0.5745 0.042 Uiso 1 1 calc R U
C21 C 0.09935(18) 0.65098(13) 0.52488(7) 0.0366(3) Uani 1 1 d . .
H21 H 0.1995 0.6664 0.5225 0.044 Uiso 1 1 calc R U
C22 C 0.00338(19) 0.68157(12) 0.47482(8) 0.0369(3) Uani 1 1 d . .
C23 C 0.07174(19) 0.70600(12) 0.41611(7) 0.0352(3) Uani 1 1 d . .
C24 C -0.0116(2) 0.75202(14) 0.37155(8) 0.0436(4) Uani 1 1 d . .
H24 H -0.1093 0.7698 0.3795 0.052 Uiso 1 1 calc R U
C25 C 0.0465(3) 0.77214(16) 0.31577(9) 0.0525(5) Uani 1 1 d . .
H25 H -0.0110 0.8039 0.2857 0.063 Uiso 1 1 calc R U
C26 C 0.1880(3) 0.74601(18) 0.30384(9) 0.0546(5) Uani 1 1 d . .
H26 H 0.2283 0.7605 0.2657 0.065 Uiso 1 1 calc R U
C27 C 0.2710(3) 0.6989(2) 0.34723(10) 0.0594(5) Uani 1 1 d . .
H27 H 0.3678 0.6794 0.3386 0.071 Uiso 1 1 calc R U
C28 C 0.2140(2) 0.67981(16) 0.40327(8) 0.0472(4) Uani 1 1 d . .
H28 H 0.2724 0.6486 0.4332 0.057 Uiso 1 1 calc R U
C29 C 0.53984(17) 0.21699(12) 0.34804(6) 0.0312(3) Uani 1 1 d . .
H29A H 0.5235 0.2843 0.3275 0.037 Uiso 1 1 calc R U
H29B H 0.6132 0.1780 0.3248 0.037 Uiso 1 1 calc R U
C30 C 0.39984(17) 0.15539(12) 0.34733(7) 0.0317(3) Uani 1 1 d . .
C31 C 0.33770(16) 0.12641(12) 0.28780(7) 0.0311(3) Uani 1 1 d . .
C32 C 0.23613(19) 0.04626(15) 0.28505(8) 0.0406(4) Uani 1 1 d . .
H32 H 0.2023 0.0151 0.3210 0.049 Uiso 1 1 calc R U
C33 C 0.1842(2) 0.01161(16) 0.23056(9) 0.0468(4) Uani 1 1 d . .
H33 H 0.1155 -0.0434 0.2292 0.056 Uiso 1 1 calc R U
C34 C 0.2318(2) 0.05668(16) 0.17818(8) 0.0466(4) Uani 1 1 d . .
H34 H 0.1963 0.0327 0.1408 0.056 Uiso 1 1 calc R U
C35 C 0.3313(2) 0.13667(16) 0.18029(8) 0.0476(4) Uani 1 1 d . .
H35 H 0.3638 0.1680 0.1442 0.057 Uiso 1 1 calc R U
C36 C 0.38418(19) 0.17152(13) 0.23476(7) 0.0376(3) Uani 1 1 d . .
H36 H 0.4527 0.2267 0.2358 0.045 Uiso 1 1 calc R U

loop_
_atom_site_aniso_label
_atom_site_aniso_U_11
_atom_site_aniso_U_22
_atom_site_aniso_U_33
_atom_site_aniso_U_23
_atom_site_aniso_U_13
_atom_site_aniso_U_12
O1 0.0438(7) 0.0383(6) 0.0285(5) 0.0022(4) 0.0019(5) 0.0101(5)
O2 0.0387(6) 0.0678(8) 0.0313(5) -0.0025(6) -0.0069(5) 0.0141(6)
O3 0.0374(7) 0.0618(8) 0.0571(8) 0.0079(6) 0.0055(6) 0.0120(6)
O4 0.0446(7) 0.0646(8) 0.0281(6) -0.0014(5) 0.0053(5) -0.0165(6)
C1 0.0299(8) 0.0439(8) 0.0237(6) -0.0005(6) 0.0047(6) 0.0055(6)
C2 0.0301(7) 0.0337(7) 0.0232(6) 0.0015(5) 0.0009(5) -0.0021(6)
C3 0.0323(8) 0.0302(7) 0.0253(7) -0.0008(5) -0.0004(5) -0.0009(6)
C4 0.0310(8) 0.0288(7) 0.0271(7) 0.0022(5) -0.0024(5) 0.0031(6)
C5 0.0304(7) 0.0285(7) 0.0237(6) 0.0039(5) -0.0031(5) 0.0027(6)
C6 0.0333(8) 0.0330(7) 0.0304(7) 0.0006(6) -0.0057(6) -0.0004(6)
C7 0.0284(8) 0.0406(8) 0.0418(8) 0.0049(7) -0.0038(6) -0.0022(6)
C8 0.0299(8) 0.0458(9) 0.0386(8) 0.0017(7) 0.0040(6) 0.0069(7)
C9 0.0349(8) 0.0369(8) 0.0335(7) -0.0041(6) 0.0020(6) 0.0042(6)
C10 0.0321(7) 0.0314(7) 0.0218(6) 0.0006(5) 0.0000(5) 0.0003(6)
C11 0.0334(8) 0.0339(7) 0.0297(7) -0.0022(6) 0.0017(6) 0.0004(6)
C12 0.0398(9) 0.0380(8) 0.0295(7) -0.0081(6) -0.0007(6) -0.0004(7)
C13 0.0379(9) 0.0324(7) 0.0277(7) -0.0040(6) 0.0007(6) -0.0025(6)
C14 0.0399(8) 0.0297(7) 0.0288(7) -0.0041(6) 0.0017(6) -0.0074(6)
C15 0.0410(9) 0.0281(7) 0.0305(7) -0.0053(6) 0.0060(6) -0.0069(6)
C16 0.0491(10) 0.0345(8) 0.0364(8) -0.0068(6) 0.0122(7) -0.0039(7)
C17 0.0662(12) 0.0413(9) 0.0300(8) -0.0074(7) 0.0140(8) -0.0087(9)
C18 0.0627(12) 0.0433(9) 0.0276(8) -0.0012(7) -0.0019(8) -0.0119(9)
C19 0.0439(9) 0.0395(8) 0.0338(8) -0.0024(7) -0.0012(7) -0.0069(7)
C20 0.0358(8) 0.0321(7) 0.0359(8) -0.0069(6) 0.0056(6) -0.0013(6)
C21 0.0359(9) 0.0367(8) 0.0373(8) -0.0009(6) 0.0009(6) -0.0031(7)
C22 0.0373(9) 0.0306(7) 0.0428(9) -0.0023(6) 0.0019(7) 0.0030(7)
C23 0.0397(9) 0.0287(7) 0.0371(8) -0.0024(6) -0.0028(7) 0.0011(6)
C24 0.0466(10) 0.0380(8) 0.0462(9) -0.0006(7) -0.0034(8) 0.0095(8)
C25 0.0688(13) 0.0477(10) 0.0410(9) 0.0046(8) -0.0094(9) 0.0129(10)
C26 0.0707(14) 0.0573(12) 0.0357(9) 0.0027(8) 0.0063(9) 0.0026(10)
C27 0.0479(11) 0.0841(15) 0.0463(11) 0.0057(10) 0.0085(9) 0.0083(11)
C28 0.0415(10) 0.0599(11) 0.0404(9) 0.0063(8) -0.0007(7) 0.0062(9)
C29 0.0321(8) 0.0357(7) 0.0259(7) -0.0043(6) 0.0017(6) -0.0030(6)
C30 0.0328(8) 0.0346(7) 0.0278(7) -0.0024(6) 0.0027(6) -0.0012(6)
C31 0.0297(7) 0.0336(7) 0.0300(7) -0.0031(6) 0.0009(6) 0.0001(6)
C32 0.0376(9) 0.0489(9) 0.0353(8) -0.0001(7) 0.0013(7) -0.0110(7)
C33 0.0437(10) 0.0496(10) 0.0472(10) -0.0055(8) -0.0054(8) -0.0146(8)
C34 0.0487(10) 0.0567(11) 0.0345(8) -0.0106(8) -0.0094(8) -0.0056(9)
C35 0.0532(11) 0.0598(11) 0.0300(8) 0.0018(8) -0.0029(7) -0.0112(9)
C36 0.0405(9) 0.0408(8) 0.0314(7) 0.0013(6) -0.0025(7) -0.0089(7)

loop_
_atom_type_symbol
_atom_type_description
_atom_type_scat_dispersion_real
_atom_type_scat_dispersion_imag
_atom_type_scat_source
C C 0.0181 0.0091 'International Tables Vol C Tables 4.2.6.8 and 6.1.1.4'
H H 0.0000 0.0000 'International Tables Vol C Tables 4.2.6.8 and 6.1.1.4'
O O 0.0492 0.0322 'International Tables Vol C Tables 4.2.6.8 and 6.1.1.4'

loop_
_geom_angle_atom_site_label_1
_geom_angle_atom_site_label_2
_geom_angle_atom_site_label_3
_geom_angle
C1 O1 C11 111.85(12)
O2 C1 O1 120.52(15)
O2 C1 C2 128.50(15)
O1 C1 C2 110.96(12)
C1 C2 C10 103.05(12)
C1 C2 C3 115.23(11)
C10 C2 C3 106.60(12)
C1 C2 H2 110.5
C10 C2 H2 110.5
C3 C2 H2 110.5
C4 C3 C29 113.53(12)
C4 C3 C2 102.40(12)
C29 C3 C2 118.11(13)
C4 C3 H3 107.4
C29 C3 H3 107.4
C2 C3 H3 107.4
C9 C4 C5 119.83(14)
C9 C4 C3 129.17(13)
C5 C4 C3 110.97(13)
C4 C5 C6 120.79(14)
C4 C5 C10 111.15(13)
C6 C5 C10 128.05(13)
C7 C6 C5 119.06(14)
C7 C6 H6 120.5
C5 C6 H6 120.5
C6 C7 C8 120.30(15)
C6 C7 H7 119.8
C8 C7 H7 119.8
C9 C8 C7 120.59(15)
C9 C8 H8 119.7
C7 C8 H8 119.7
C8 C9 C4 119.42(14)
C8 C9 H9 120.3
C4 C9 H9 120.3
C5 C10 C2 103.18(11)
C5 C10 C11 114.36(12)
C2 C10 C11 104.13(12)
C5 C10 H10 111.5
C2 C10 H10 111.5
C11 C10 H10 111.5
O1 C11 C12 110.84(13)
O1 C11 C10 104.99(11)
C12 C11 C10 113.58(13)
O1 C11 H11 109.1
C12 C11 H11 109.1
C10 C11 H11 109.1
C13 C12 C11 126.75(15)
C13 C12 H12 116.6
C11 C12 H12 116.6
C12 C13 C14 125.43(15)
C12 C13 H13 117.3
C14 C13 H13 117.3
C19 C14 C15 117.91(15)
C19 C14 C13 119.53(15)
C15 C14 C13 122.52(14)
C16 C15 C14 119.00(15)
C16 C15 C20 116.52(15)
C14 C15 C20 124.47(14)
C17 C16 C15 121.89(17)
C17 C16 H16 119.1
C15 C16 H16 119.1
C16 C17 C18 119.34(16)
C16 C17 H17 120.3
C18 C17 H17 120.3
C17 C18 C19 119.91(17)
C17 C18 H18 120.0
C19 C18 H18 120.0
C18 C19 C14 121.86(18)
C18 C19 H19 119.1
C14 C19 H19 119.1
C21 C20 C15 126.88(15)
C21 C20 H20 116.6
C15 C20 H20 116.6
C20 C21 C22 121.50(16)
C20 C21 H21 119.2
C22 C21 H21 119.3
O3 C22 C21 121.40(16)
O3 C22 C23 120.77(16)
C21 C22 C23 117.78(14)
C28 C23 C24 118.71(16)
C28 C23 C22 122.26(15)
C24 C23 C22 118.95(16)
C25 C24 C23 120.60(18)
C25 C24 H24 119.7
C23 C24 H24 119.7
C26 C25 C24 119.95(18)
C26 C25 H25 120.0
C24 C25 H25 120.0
C27 C26 C25 120.05(19)
C27 C26 H26 120.0
C25 C26 H26 120.0
C26 C27 C28 120.2(2)
C26 C27 H27 119.9
C28 C27 H27 119.9
C27 C28 C23 120.47(18)
C27 C28 H28 119.8
C23 C28 H28 119.8
C30 C29 C3 114.86(12)
C30 C29 H29A 108.6
C3 C29 H29A 108.6
C30 C29 H29B 108.6
C3 C29 H29B 108.6
H29A C29 H29B 107.5
O4 C30 C31 120.65(14)
O4 C30 C29 121.41(14)
C31 C30 C29 117.81(12)
C36 C31 C32 118.59(14)
C36 C31 C30 122.50(14)
C32 C31 C30 118.77(14)
C33 C32 C31 120.66(16)
C33 C32 H32 119.7
C31 C32 H32 119.7
C34 C33 C32 120.18(17)
C34 C33 H33 119.9
C32 C33 H33 119.9
C33 C34 C35 119.75(16)
C33 C34 H34 120.1
C35 C34 H34 120.1
C34 C35 C36 120.35(17)
C34 C35 H35 119.8
C36 C35 H35 119.8
C35 C36 C31 120.47(15)
C35 C36 H36 119.8
C31 C36 H36 119.8

loop_
_geom_bond_atom_site_label_1
_geom_bond_atom_site_label_2
_geom_bond_distance
O1 C1 1.355(2)
O1 C11 1.4509(19)
O2 C1 1.2031(19)
O3 C22 1.230(2)
O4 C30 1.2166(19)
C1 C2 1.516(2)
C2 C10 1.541(2)
C2 C3 1.557(2)
C2 H2 1.0000
C3 C4 1.523(2)
C3 C29 1.5266(19)
C3 H3 1.0000
C4 C9 1.391(2)
C4 C5 1.393(2)
C5 C6 1.394(2)
C5 C10 1.514(2)
C6 C7 1.387(2)
C6 H6 0.9500
C7 C8 1.391(2)
C7 H7 0.9500
C8 C9 1.390(2)
C8 H8 0.9500
C9 H9 0.9500
C10 C11 1.550(2)
C10 H10 1.0000
C11 C12 1.504(2)
C11 H11 1.0000
C12 C13 1.323(2)
C12 H12 0.9500
C13 C14 1.479(2)
C13 H13 0.9500
C14 C19 1.405(2)
C14 C15 1.413(2)
C15 C16 1.404(2)
C15 C20 1.471(2)
C16 C17 1.378(3)
C16 H16 0.9500
C17 C18 1.386(3)
C17 H17 0.9500
C18 C19 1.386(2)
C18 H18 0.9500
C19 H19 0.9500
C20 C21 1.333(2)
C20 H20 0.9500
C21 C22 1.482(2)
C21 H21 0.9500
C22 C23 1.491(2)
C23 C28 1.390(3)
C23 C24 1.392(2)
C24 C25 1.383(3)
C24 H24 0.9500
C25 C26 1.379(3)
C25 H25 0.9500
C26 C27 1.378(3)
C26 H26 0.9500
C27 C28 1.382(3)
C27 H27 0.9500
C28 H28 0.9500
C29 C30 1.518(2)
C29 H29A 0.9900
C29 H29B 0.9900
C30 C31 1.497(2)
C31 C36 1.388(2)
C31 C32 1.394(2)
C32 C33 1.384(2)
C32 H32 0.9500
C33 C34 1.379(3)
C33 H33 0.9500
C34 C35 1.379(3)
C34 H34 0.9500
C35 C36 1.387(2)
C35 H35 0.9500
C36 H36 0.9500

loop_
_geom_torsion_atom_site_label_1
_geom_torsion_atom_site_label_2
_geom_torsion_atom_site_label_3
_geom_torsion_atom_site_label_4
_geom_torsion
C11 O1 C1 O2 177.86(13)
C11 O1 C1 C2 -0.76(17)
O2 C1 C2 C10 168.31(15)
O1 C1 C2 C10 -13.22(15)
O2 C1 C2 C3 52.6(2)
O1 C1 C2 C3 -128.91(13)
C1 C2 C3 C4 90.61(15)
C10 C2 C3 C4 -23.03(14)
C1 C2 C3 C29 -34.90(19)
C10 C2 C3 C29 -148.54(12)
C29 C3 C4 C9 -38.5(2)
C2 C3 C4 C9 -166.96(15)
C29 C3 C4 C5 143.39(13)
C2 C3 C4 C5 14.94(15)
C9 C4 C5 C6 -0.1(2)
C3 C4 C5 C6 178.19(13)
C9 C4 C5 C10 -179.10(13)
C3 C4 C5 C10 -0.80(16)
C4 C5 C6 C7 0.6(2)
C10 C5 C6 C7 179.39(14)
C5 C6 C7 C8 -0.7(2)
C6 C7 C8 C9 0.3(3)
C7 C8 C9 C4 0.2(2)
C5 C4 C9 C8 -0.3(2)
C3 C4 C9 C8 -178.22(15)
C4 C5 C10 C2 -13.90(15)
C6 C5 C10 C2 167.21(14)
C4 C5 C10 C11 -126.31(13)
C6 C5 C10 C11 54.79(19)
C1 C2 C10 C5 -98.99(12)
C3 C2 C10 C5 22.73(14)
C1 C2 C10 C11 20.73(14)
C3 C2 C10 C11 142.45(11)
C1 O1 C11 C12 -108.59(14)
C1 O1 C11 C10 14.43(16)
C5 C10 C11 O1 90.17(14)
C2 C10 C11 O1 -21.67(14)
C5 C10 C11 C12 -148.59(13)
C2 C10 C11 C12 99.56(14)
O1 C11 C12 C13 15.9(2)
C10 C11 C12 C13 -102.1(2)
C11 C12 C13 C14 179.01(14)
C12 C13 C14 C19 -26.9(2)
C12 C13 C14 C15 155.53(17)
C19 C14 C15 C16 -2.7(2)
C13 C14 C15 C16 174.86(14)
C19 C14 C15 C20 176.60(15)
C13 C14 C15 C20 -5.8(2)
C14 C15 C16 C17 3.1(2)
C20 C15 C16 C17 -176.27(15)
C15 C16 C17 C18 -1.0(3)
C16 C17 C18 C19 -1.5(3)
C17 C18 C19 C14 1.8(3)
C15 C14 C19 C18 0.3(2)
C13 C14 C19 C18 -177.32(15)
C16 C15 C20 C21 144.81(16)
C14 C15 C20 C21 -34.5(2)
C15 C20 C21 C22 177.43(14)
C20 C21 C22 O3 15.3(3)
C20 C21 C22 C23 -162.24(15)
O3 C22 C23 C28 -163.31(18)
C21 C22 C23 C28 14.2(2)
O3 C22 C23 C24 13.5(2)
C21 C22 C23 C24 -168.99(15)
C28 C23 C24 C25 -0.6(3)
C22 C23 C24 C25 -177.50(16)
C23 C24 C25 C26 0.4(3)
C24 C25 C26 C27 0.7(3)
C25 C26 C27 C28 -1.5(4)
C26 C27 C28 C23 1.3(4)
C24 C23 C28 C27 -0.2(3)
C22 C23 C28 C27 176.59(19)
C4 C3 C29 C30 172.79(12)
C2 C3 C29 C30 -67.33(17)
C3 C29 C30 O4 -1.3(2)
C3 C29 C30 C31 -177.13(13)
O4 C30 C31 C36 169.99(17)
C29 C30 C31 C36 -14.2(2)
O4 C30 C31 C32 -14.3(2)
C29 C30 C31 C32 161.51(15)
C36 C31 C32 C33 0.8(3)
C30 C31 C32 C33 -175.05(17)
C31 C32 C33 C34 -0.4(3)
C32 C33 C34 C35 -0.1(3)
C33 C34 C35 C36 0.4(3)
C34 C35 C36 C31 0.0(3)
C32 C31 C36 C35 -0.6(3)
C30 C31 C36 C35 175.10(16)
